data_4102805
loop_
_publ_author_name
'Jes\'us Garc\'ia-L\'opez'
'V\'ictor Ya\~nez-Rodr\'iguez'
'Laura Roces'
'Santiago Garc\'ia-Granda'
'Ana Mart\'inez'
'Alfredo Guevara-Garc\'ia'
'German R. Castro'
'F\'elix Jim\'enez-Villacorta'
'Mar\'ia J. Iglesias'
'Fernando L\'opez Ortiz'

_publ_section_title
;
 Synthesis and Characterization of a Coupled Binuclear CuI/CuIII Complex
;
_journal_name_full 'Journal of the American Chemical Society'
_journal_page_first 10665
_journal_page_last 10667
_journal_paper_doi 10.1021/ja1034667
_journal_volume 132
_journal_year 2010
_chemical_absolute_configuration ad
_chemical_formula_moiety 'C32 H32 Cu2 N2 O4 P2, C H Cl3'
_chemical_formula_sum 'C33 H33 Cl3 Cu2 N2 O4 P2'
_chemical_formula_weight 816.98
_chemical_name_systematic
;
 ?
;
_space_group_IT_number 19
_symmetry_cell_setting orthorhombic
_symmetry_space_group_name_Hall 'P 2ac 2ab'
_symmetry_space_group_name_H-M 'P 21 21 21'
_atom_sites_solution_hydrogens geom
_atom_sites_solution_primary direct
_atom_sites_solution_secondary difmap
_audit_conform_dict_location ftp://ftp.iucr.org/pub/cif_core.dic
_audit_conform_dict_name cif_core.dic
_audit_conform_dict_version 2.4
_audit_creation_date 2010-02-02T21:56:15-00:00
_audit_creation_method 'WinGX routine CIF_UPDATE'
_cell_angle_alpha 90
_cell_angle_beta 90
_cell_angle_gamma 90
_cell_formula_units_Z 4
_cell_length_a 12.7699(1)
_cell_length_b 13.8445(1)
_cell_length_c 19.5705(1)
_cell_measurement_reflns_used 13606
_cell_measurement_temperature 100(2)
_cell_measurement_theta_max 73.6923
_cell_measurement_theta_min 3.1861
_cell_volume 3459.93(4)
_computing_cell_refinement
;
        CrysAlisPro, Oxford Diffraction Ltd.,
        Version 1.171.33.41 (release 06-05-2009 CrysAlis171 .NET)
        (compiled May  6 2009,17:20:42)
;
_computing_data_collection
;
        CrysAlisPro, Oxford Diffraction Ltd.,
        Version 1.171.33.41 (release 06-05-2009 CrysAlis171 .NET)
        (compiled May  6 2009,17:20:42)
;
_computing_data_reduction
;
        CrysAlisPro, Oxford Diffraction Ltd.,
        Version 1.171.33.41 (release 06-05-2009 CrysAlis171 .NET)
        (compiled May  6 2009,17:20:42)
;
_computing_structure_refinement 'SHELXL-97 (Sheldrick, 1997)'
_computing_structure_solution 'SHELXS-97 (Sheldrick, 1990)'
_diffrn_ambient_temperature 100(2)
_diffrn_detector_area_resol_mean 8.264
_diffrn_measured_fraction_theta_full 0.98
_diffrn_measured_fraction_theta_max 0.98
_diffrn_measurement_device_type 'Xcalibur, Onyx, Nova'
_diffrn_measurement_method '\o scans'
_diffrn_orient_matrix_UB_11 0.0748894882
_diffrn_orient_matrix_UB_12 -0.0459244745
_diffrn_orient_matrix_UB_13 0.0523990827
_diffrn_orient_matrix_UB_21 0.0586733524
_diffrn_orient_matrix_UB_22 0.0964705523
_diffrn_orient_matrix_UB_23 0.0070802889
_diffrn_orient_matrix_UB_31 -0.074192523
_diffrn_orient_matrix_UB_32 0.0299395997
_diffrn_orient_matrix_UB_33 0.0580011026
_diffrn_radiation_monochromator mirror
_diffrn_radiation_source 'Nova (Cu) X-ray Source'
_diffrn_radiation_type 'Cu K\a'
_diffrn_radiation_wavelength 1.5418
_diffrn_reflns_av_R_equivalents 0.0207
_diffrn_reflns_av_unetI/netI 0.0201
_diffrn_reflns_limit_h_max 15
_diffrn_reflns_limit_h_min -15
_diffrn_reflns_limit_k_max 15
_diffrn_reflns_limit_k_min -16
_diffrn_reflns_limit_l_max 24
_diffrn_reflns_limit_l_min -21
_diffrn_reflns_number 17788
_diffrn_reflns_theta_full 73.89
_diffrn_reflns_theta_max 73.89
_diffrn_reflns_theta_min 3.91
_exptl_absorpt_coefficient_mu 4.852
_exptl_absorpt_correction_T_max 0.8424
_exptl_absorpt_correction_T_min 0.6858
_exptl_absorpt_correction_type refdelf
_exptl_absorpt_process_details
;
        Parkin S,Moezzi B & Hope H, (1995) J. Appl. Cryst. 28, 53-56
        cubic fit to sin(theta)/lambda - 24 parameters
;
_exptl_crystal_colour yellow
_exptl_crystal_density_diffrn 1.568
_exptl_crystal_density_method 'not measured'
_exptl_crystal_description prism
_exptl_crystal_F_000 1664
_exptl_crystal_size_max 0.16
_exptl_crystal_size_mid 0.11
_exptl_crystal_size_min 0.07
_refine_diff_density_max 0.701
_refine_diff_density_min -0.783
_refine_diff_density_rms 0.089
_refine_ls_abs_structure_details 'Flack H D (1983), Acta Cryst. A39, 876-881'
_refine_ls_abs_structure_Flack 0.653(19)
_refine_ls_extinction_method none
_refine_ls_goodness_of_fit_ref 1.077
_refine_ls_hydrogen_treatment constr
_refine_ls_matrix_type full
_refine_ls_number_parameters 420
_refine_ls_number_reflns 6735
_refine_ls_number_restraints 0
_refine_ls_restrained_S_all 1.077
_refine_ls_R_factor_all 0.0393
_refine_ls_R_factor_gt 0.0359
_refine_ls_shift/su_max 0
_refine_ls_shift/su_mean 0
_refine_ls_structure_factor_coef Fsqd
_refine_ls_weighting_details 'calc w=1/[\s^2^(Fo^2^)+(0.0864P)^2^+1.1418P] where P=(Fo^2^+2Fc^2^)/3'
_refine_ls_weighting_scheme calc
_refine_ls_wR_factor_gt 0.1097
_refine_ls_wR_factor_ref 0.1178
_reflns_number_gt 6267
_reflns_number_total 6735
_reflns_threshold_expression >2sigma(I)
_cod_data_source_file ja1034667_si_002.cif
_cod_data_source_block CuCu
_cod_original_sg_symbol_Hall 'P 2ac 2ac'
_cod_database_code 4102805

loop_
_symmetry_equiv_pos_as_xyz
'x, y, z'
'-x+1/2, -y, z+1/2'
'x+1/2, -y+1/2, -z'
'-x, y+1/2, -z+1/2'

loop_
_atom_site_label
_atom_site_type_symbol
_atom_site_fract_x
_atom_site_fract_y
_atom_site_fract_z
_atom_site_U_iso_or_equiv
_atom_site_adp_type
_atom_site_occupancy
_atom_site_symmetry_multiplicity
_atom_site_calc_flag
_atom_site_refinement_flags
Cu1 Cu 0.08394(3) 0.00241(3) 0.35421(2) 0.02465(12) Uani 1 1 d .
Cu2 Cu 0.07167(3) -0.00294(3) 0.49418(2) 0.02435(12) Uani 1 1 d .
P1A P 0.13440(7) 0.18209(6) 0.42328(4) 0.02614(17) Uani 1 1 d .
N1A N 0.1191(2) 0.1269(2) 0.49732(14) 0.0273(6) Uani 1 1 d .
O1A O 0.0513(3) 0.26296(19) 0.55033(15) 0.0426(7) Uani 1 1 d .
O2A O 0.0628(3) 0.1199(2) 0.60475(13) 0.0410(6) Uani 1 1 d .
P1B P 0.02045(6) -0.18164(6) 0.41280(4) 0.02374(17) Uani 1 1 d .
N1B N 0.0248(2) -0.13285(19) 0.48937(14) 0.0260(5) Uani 1 1 d .
O1B O 0.0982(2) -0.27240(19) 0.53236(13) 0.0366(6) Uani 1 1 d .
O2B O 0.0681(2) -0.14305(19) 0.59968(13) 0.0348(5) Uani 1 1 d .
C1A C 0.1977(3) 0.0988(2) 0.36773(17) 0.0288(7) Uani 1 1 d .
H1A H 0.259 0.0683 0.3912 0.035 Uiso 1 1 calc R
C2A C 0.2318(3) 0.1448(3) 0.30026(18) 0.0346(8) Uani 1 1 d .
H2A1 H 0.1716 0.1764 0.2787 0.052 Uiso 1 1 calc R
H2A2 H 0.2591 0.0947 0.2697 0.052 Uiso 1 1 calc R
H2A3 H 0.2866 0.1928 0.3091 0.052 Uiso 1 1 calc R
C3A C 0.0762(3) 0.1783(3) 0.54983(18) 0.0331(7) Uani 1 1 d .
C4A C 0.0111(5) 0.1635(3) 0.6610(2) 0.0580(13) Uani 1 1 d .
H4A1 H 0.0601 0.2059 0.6852 0.087 Uiso 1 1 calc R
H4A2 H -0.0139 0.1132 0.6922 0.087 Uiso 1 1 calc R
H4A3 H -0.0485 0.2014 0.6445 0.087 Uiso 1 1 calc R
C5A C 0.0121(3) 0.1990(2) 0.38041(16) 0.0265(6) Uani 1 1 d .
C6A C -0.0147(3) 0.1120(2) 0.34616(17) 0.0267(6) Uani 1 1 d .
C7A C -0.1090(3) 0.1127(3) 0.31061(17) 0.0303(7) Uani 1 1 d .
H7A H -0.1308 0.0563 0.287 0.036 Uiso 1 1 calc R
C8A C -0.1725(3) 0.1954(3) 0.30903(17) 0.0331(7) Uani 1 1 d .
H8A H -0.2356 0.1945 0.2833 0.04 Uiso 1 1 calc R
C9A C -0.1447(3) 0.2787(3) 0.34456(18) 0.0313(7) Uani 1 1 d .
H9A H -0.1887 0.334 0.3437 0.038 Uiso 1 1 calc R
C10A C -0.0509(3) 0.2797(3) 0.38143(18) 0.0306(7) Uani 1 1 d .
H10A H -0.0309 0.3353 0.4068 0.037 Uiso 1 1 calc R
C11A C 0.2033(3) 0.2940(2) 0.43239(18) 0.0313(7) Uani 1 1 d .
C12A C 0.1933(3) 0.3648(3) 0.3815(2) 0.0359(8) Uani 1 1 d .
H12A H 0.1488 0.3539 0.3434 0.043 Uiso 1 1 calc R
C13A C 0.2485(4) 0.4505(3) 0.3868(2) 0.0437(9) Uani 1 1 d .
H13A H 0.2416 0.4982 0.3522 0.052 Uiso 1 1 calc R
C14A C 0.3140(3) 0.4675(3) 0.4425(2) 0.0429(9) Uani 1 1 d .
H14A H 0.3512 0.5267 0.4462 0.051 Uiso 1 1 calc R
C15A C 0.3243(3) 0.3975(3) 0.4922(2) 0.0404(8) Uani 1 1 d .
H15A H 0.369 0.4086 0.5302 0.048 Uiso 1 1 calc R
C16A C 0.2701(3) 0.3108(3) 0.48716(19) 0.0347(8) Uani 1 1 d .
H16A H 0.2787 0.2627 0.5214 0.042 Uiso 1 1 calc R
C1B C -0.0316(3) -0.0937(2) 0.35652(16) 0.0257(6) Uani 1 1 d .
H1B H -0.0958 -0.064 0.3768 0.031 Uiso 1 1 calc R
C2B C -0.0560(3) -0.1338(3) 0.28572(17) 0.0328(7) Uani 1 1 d .
H2B1 H 0.0049 -0.1691 0.2684 0.049 Uiso 1 1 calc R
H2B2 H -0.0726 -0.0804 0.2547 0.049 Uiso 1 1 calc R
H2B3 H -0.1161 -0.1776 0.2886 0.049 Uiso 1 1 calc R
C3B C 0.0660(3) -0.1909(3) 0.53927(17) 0.0286(7) Uani 1 1 d .
C4B C 0.1183(4) -0.1941(3) 0.65464(19) 0.0445(10) Uani 1 1 d .
H4B1 H 0.0877 -0.2587 0.6588 0.067 Uiso 1 1 calc R
H4B2 H 0.108 -0.1586 0.6974 0.067 Uiso 1 1 calc R
H4B3 H 0.1934 -0.1997 0.6452 0.067 Uiso 1 1 calc R
C5B C 0.1481(3) -0.1965(2) 0.37866(17) 0.0271(6) Uani 1 1 d .
C6B C 0.1831(3) -0.1069(2) 0.35172(17) 0.0270(6) Uani 1 1 d .
C7B C 0.2859(3) -0.1050(3) 0.32728(18) 0.0327(7) Uani 1 1 d .
H7B H 0.3133 -0.047 0.3085 0.039 Uiso 1 1 calc R
C8B C 0.3487(3) -0.1872(3) 0.33014(19) 0.0356(8) Uani 1 1 d .
H8B H 0.4182 -0.1841 0.3129 0.043 Uiso 1 1 calc R
C9B C 0.3124(3) -0.2739(3) 0.35760(19) 0.0343(7) Uani 1 1 d .
H9B H 0.3562 -0.3293 0.3586 0.041 Uiso 1 1 calc R
C10B C 0.2113(3) -0.2781(3) 0.38341(18) 0.0300(7) Uani 1 1 d .
H10B H 0.1858 -0.3356 0.404 0.036 Uiso 1 1 calc R
C11B C -0.0529(3) -0.2926(2) 0.41403(17) 0.0265(6) Uani 1 1 d .
C12B C -0.0398(3) -0.3614(2) 0.36225(17) 0.0305(7) Uani 1 1 d .
H12B H 0.0101 -0.3508 0.327 0.037 Uiso 1 1 calc R
C13B C -0.0996(3) -0.4446(3) 0.3624(2) 0.0348(7) Uani 1 1 d .
H13B H -0.0916 -0.4907 0.3268 0.042 Uiso 1 1 calc R
C14B C -0.1717(3) -0.4613(3) 0.4149(2) 0.0361(8) Uani 1 1 d .
H14B H -0.2118 -0.5192 0.4153 0.043 Uiso 1 1 calc R
C15B C -0.1846(3) -0.3933(3) 0.4662(2) 0.0345(7) Uani 1 1 d .
H15B H -0.2338 -0.4042 0.5017 0.041 Uiso 1 1 calc R
C16B C -0.1255(3) -0.3095(3) 0.46536(17) 0.0304(7) Uani 1 1 d .
H16B H -0.1348 -0.2629 0.5005 0.037 Uiso 1 1 calc R
C17 C 0.0874(3) 0.4577(3) 0.6188(3) 0.0474(10) Uani 1 1 d .
H17 H 0.119 0.3971 0.6001 0.057 Uiso 1 1 calc R
Cl1 Cl 0.02993(13) 0.43143(11) 0.69912(8) 0.0711(4) Uani 1 1 d .
Cl2 Cl 0.18688(10) 0.54341(9) 0.62903(10) 0.0745(4) Uani 1 1 d .
Cl3 Cl -0.00673(9) 0.49919(10) 0.56149(7) 0.0617(3) Uani 1 1 d .

loop_
_atom_site_aniso_label
_atom_site_aniso_U_11
_atom_site_aniso_U_22
_atom_site_aniso_U_33
_atom_site_aniso_U_23
_atom_site_aniso_U_13
_atom_site_aniso_U_12
Cu1 0.0302(2) 0.0235(2) 0.0203(2) 0.00006(18) -0.00069(15) 0.0005(2)
Cu2 0.0326(2) 0.0199(2) 0.0205(2) -0.00002(18) -0.00173(16) 0.00129(19)
P1A 0.0348(4) 0.0223(4) 0.0213(3) 0.0017(3) -0.0024(3) -0.0014(3)
N1A 0.0399(15) 0.0202(13) 0.0217(12) -0.0007(10) -0.0033(11) 0.0006(10)
O1A 0.0588(18) 0.0250(13) 0.0441(15) -0.0043(11) 0.0079(13) -0.0008(12)
O2A 0.0654(18) 0.0345(13) 0.0231(12) -0.0003(10) 0.0026(12) -0.0010(13)
P1B 0.0295(4) 0.0211(4) 0.0207(3) -0.0012(3) -0.0012(3) 0.0002(3)
N1B 0.0335(13) 0.0215(13) 0.0229(12) -0.0016(11) -0.0018(11) -0.0008(11)
O1B 0.0488(15) 0.0282(13) 0.0327(12) 0.0033(10) -0.0105(11) 0.0002(11)
O2B 0.0442(14) 0.0385(13) 0.0216(11) -0.0001(10) -0.0069(10) -0.0053(11)
C1A 0.0334(17) 0.0296(16) 0.0234(16) 0.0006(12) 0.0025(13) 0.0022(13)
C2A 0.0425(19) 0.0336(18) 0.0278(16) 0.0024(14) 0.0068(15) -0.0041(15)
C3A 0.045(2) 0.0274(17) 0.0264(15) -0.0005(14) -0.0030(15) -0.0051(15)
C4A 0.100(4) 0.049(2) 0.0249(17) -0.0115(17) 0.015(2) -0.014(2)
C5A 0.0327(16) 0.0273(16) 0.0194(13) 0.0049(12) -0.0026(12) -0.0022(13)
C6A 0.0332(16) 0.0253(15) 0.0215(14) 0.0041(12) -0.0007(13) -0.0011(13)
C7A 0.0365(17) 0.0302(16) 0.0241(15) 0.0027(13) -0.0053(13) -0.0011(14)
C8A 0.0345(17) 0.0377(19) 0.0270(16) 0.0066(14) -0.0061(14) 0.0013(14)
C9A 0.0375(18) 0.0265(16) 0.0300(16) 0.0065(13) -0.0010(14) 0.0029(14)
C10A 0.0384(18) 0.0277(16) 0.0258(15) 0.0016(13) -0.0002(14) -0.0033(14)
C11A 0.0369(17) 0.0259(16) 0.0312(17) 0.0008(13) -0.0047(14) -0.0021(13)
C12A 0.046(2) 0.0282(17) 0.0335(17) 0.0046(14) -0.0107(15) -0.0067(15)
C13A 0.057(3) 0.0311(19) 0.043(2) 0.0123(16) -0.0136(19) -0.0099(17)
C14A 0.049(2) 0.0328(18) 0.047(2) 0.0020(16) -0.0132(18) -0.0103(16)
C15A 0.0414(19) 0.042(2) 0.0380(19) -0.0001(16) -0.0098(16) -0.0064(16)
C16A 0.0379(18) 0.0348(18) 0.0314(17) 0.0046(15) -0.0059(15) -0.0014(15)
C1B 0.0305(16) 0.0261(16) 0.0206(14) -0.0020(12) -0.0060(13) -0.0009(12)
C2B 0.0436(19) 0.0298(17) 0.0251(16) -0.0060(14) -0.0072(14) 0.0031(14)
C3B 0.0334(17) 0.0270(17) 0.0255(15) -0.0003(13) -0.0019(13) -0.0054(14)
C4B 0.052(2) 0.057(3) 0.0247(16) 0.0089(17) -0.0104(16) -0.0082(19)
C5B 0.0280(15) 0.0300(16) 0.0232(14) -0.0023(13) 0.0011(12) -0.0012(13)
C6B 0.0309(16) 0.0264(15) 0.0236(14) -0.0028(12) -0.0013(13) 0.0030(13)
C7B 0.0352(17) 0.0347(18) 0.0282(16) -0.0030(14) 0.0014(14) -0.0024(15)
C8B 0.0325(18) 0.0424(19) 0.0318(17) -0.0049(16) 0.0028(14) 0.0018(15)
C9B 0.0376(18) 0.0356(18) 0.0298(17) -0.0051(14) -0.0021(14) 0.0064(14)
C10B 0.0344(17) 0.0283(16) 0.0275(16) -0.0025(13) -0.0017(14) 0.0005(13)
C11B 0.0315(15) 0.0237(14) 0.0244(15) -0.0022(12) -0.0044(13) 0.0011(12)
C12B 0.0388(18) 0.0249(16) 0.0278(16) -0.0021(13) 0.0011(14) -0.0025(13)
C13B 0.0426(18) 0.0244(17) 0.0375(18) -0.0044(14) -0.0008(15) -0.0017(14)
C14B 0.0358(17) 0.0286(16) 0.044(2) -0.0002(16) -0.0013(16) -0.0040(14)
C15B 0.0337(18) 0.0323(17) 0.0376(18) 0.0008(14) 0.0013(15) -0.0019(14)
C16B 0.0323(17) 0.0309(17) 0.0281(16) -0.0014(14) -0.0009(13) -0.0018(14)
C17 0.045(2) 0.039(2) 0.058(2) 0.002(2) -0.0090(19) 0.0051(17)
Cl1 0.0834(9) 0.0662(8) 0.0638(7) 0.0060(6) 0.0161(7) 0.0104(7)
Cl2 0.0527(6) 0.0475(6) 0.1234(13) 0.0101(7) -0.0205(7) -0.0070(5)
Cl3 0.0574(6) 0.0521(6) 0.0755(7) 0.0042(6) -0.0145(5) 0.0041(6)

loop_
_atom_type_symbol
_atom_type_description
_atom_type_scat_dispersion_real
_atom_type_scat_dispersion_imag
_atom_type_scat_source
C C 0.0181 0.0091 'International Tables Vol C Tables 4.2.6.8 and 6.1.1.4'
H H 0 0 'International Tables Vol C Tables 4.2.6.8 and 6.1.1.4'
N N 0.0311 0.018 'International Tables Vol C Tables 4.2.6.8 and 6.1.1.4'
O O 0.0492 0.0322 'International Tables Vol C Tables 4.2.6.8 and 6.1.1.4'
P P 0.2955 0.4335 'International Tables Vol C Tables 4.2.6.8 and 6.1.1.4'
Cu Cu -1.9646 0.5888 'International Tables Vol C Tables 4.2.6.8 and 6.1.1.4'
Cl Cl 0.3639 0.7018 'International Tables Vol C Tables 4.2.6.8 and 6.1.1.4'

loop_
_geom_angle_atom_site_label_1
_geom_angle_atom_site_label_2
_geom_angle_atom_site_label_3
_geom_angle
C6B Cu1 C6A 174.01(15)
C6B Cu1 C1B 87.92(14)
C6A Cu1 C1B 92.45(14)
C6B Cu1 C1A 92.81(14)
C6A Cu1 C1A 87.75(14)
C1B Cu1 C1A 171.04(14)
C6B Cu1 Cu2 92.32(10)
C6A Cu1 Cu2 93.66(10)
C1B Cu1 Cu2 85.23(10)
C1A Cu1 Cu2 85.82(10)
N1B Cu2 N1A 178.99(12)
N1B Cu2 Cu1 89.66(8)
N1A Cu2 Cu1 89.34(8)
N1A P1A C1A 106.89(15)
N1A P1A C5A 111.68(15)
C1A P1A C5A 101.26(16)
N1A P1A C11A 111.80(16)
C1A P1A C11A 113.46(17)
C5A P1A C11A 111.25(16)
C3A N1A P1A 117.9(2)
C3A N1A Cu2 113.0(2)
P1A N1A Cu2 116.61(15)
C3A O2A C4A 114.9(3)
N1B P1B C1B 107.26(15)
N1B P1B C5B 111.09(15)
C1B P1B C5B 100.98(16)
N1B P1B C11B 110.86(15)
C1B P1B C11B 113.60(15)
C5B P1B C11B 112.57(16)
C3B N1B P1B 114.9(2)
C3B N1B Cu2 113.5(2)
P1B N1B Cu2 116.43(15)
C3B O2B C4B 114.9(3)
C2A C1A P1A 112.8(2)
C2A C1A Cu1 111.8(2)
P1A C1A Cu1 100.60(16)
C2A C1A H1A 110.4
P1A C1A H1A 110.4
Cu1 C1A H1A 110.4
C1A C2A H2A1 109.5
C1A C2A H2A2 109.5
H2A1 C2A H2A2 109.5
C1A C2A H2A3 109.5
H2A1 C2A H2A3 109.5
H2A2 C2A H2A3 109.5
O1A C3A O2A 122.4(3)
O1A C3A N1A 127.9(3)
O2A C3A N1A 109.7(3)
O2A C4A H4A1 109.5
O2A C4A H4A2 109.5
H4A1 C4A H4A2 109.5
O2A C4A H4A3 109.5
H4A1 C4A H4A3 109.5
H4A2 C4A H4A3 109.5
C10A C5A C6A 123.6(3)
C10A C5A P1A 127.6(3)
C6A C5A P1A 108.7(2)
C7A C6A C5A 116.0(3)
C7A C6A Cu1 126.6(3)
C5A C6A Cu1 117.4(2)
C6A C7A C8A 121.2(3)
C6A C7A H7A 119.4
C8A C7A H7A 119.4
C9A C8A C7A 121.1(3)
C9A C8A H8A 119.5
C7A C8A H8A 119.5
C8A C9A C10A 119.0(3)
C8A C9A H9A 120.5
C10A C9A H9A 120.5
C5A C10A C9A 119.0(3)
C5A C10A H10A 120.5
C9A C10A H10A 120.5
C16A C11A C12A 119.1(3)
C16A C11A P1A 121.6(3)
C12A C11A P1A 119.3(3)
C13A C12A C11A 119.9(3)
C13A C12A H12A 120
C11A C12A H12A 120
C12A C13A C14A 120.7(4)
C12A C13A H13A 119.7
C14A C13A H13A 119.7
C15A C14A C13A 119.3(4)
C15A C14A H14A 120.4
C13A C14A H14A 120.4
C14A C15A C16A 120.6(4)
C14A C15A H15A 119.7
C16A C15A H15A 119.7
C11A C16A C15A 120.4(3)
C11A C16A H16A 119.8
C15A C16A H16A 119.8
C2B C1B P1B 113.0(2)
C2B C1B Cu1 112.0(2)
P1B C1B Cu1 101.30(16)
C2B C1B H1B 110.1
P1B C1B H1B 110.1
Cu1 C1B H1B 110.1
C1B C2B H2B1 109.5
C1B C2B H2B2 109.5
H2B1 C2B H2B2 109.5
C1B C2B H2B3 109.5
H2B1 C2B H2B3 109.5
H2B2 C2B H2B3 109.5
O1B C3B O2B 123.2(3)
O1B C3B N1B 126.8(3)
O2B C3B N1B 110.1(3)
O2B C4B H4B1 109.5
O2B C4B H4B2 109.5
H4B1 C4B H4B2 109.5
O2B C4B H4B3 109.5
H4B1 C4B H4B3 109.5
H4B2 C4B H4B3 109.5
C10B C5B C6B 123.5(3)
C10B C5B P1B 127.0(3)
C6B C5B P1B 109.1(2)
C7B C6B C5B 116.1(3)
C7B C6B Cu1 126.6(3)
C5B C6B Cu1 117.3(2)
C8B C7B C6B 120.8(3)
C8B C7B H7B 119.6
C6B C7B H7B 119.6
C7B C8B C9B 121.8(3)
C7B C8B H8B 119.1
C9B C8B H8B 119.1
C10B C9B C8B 119.1(3)
C10B C9B H9B 120.4
C8B C9B H9B 120.4
C9B C10B C5B 118.7(3)
C9B C10B H10B 120.6
C5B C10B H10B 120.6
C16B C11B C12B 119.3(3)
C16B C11B P1B 120.1(3)
C12B C11B P1B 120.6(3)
C13B C12B C11B 119.9(3)
C13B C12B H12B 120
C11B C12B H12B 120
C12B C13B C14B 120.2(3)
C12B C13B H13B 119.9
C14B C13B H13B 119.9
C15B C14B C13B 119.8(3)
C15B C14B H14B 120.1
C13B C14B H14B 120.1
C16B C15B C14B 119.8(3)
C16B C15B H15B 120.1
C14B C15B H15B 120.1
C15B C16B C11B 120.9(3)
C15B C16B H16B 119.6
C11B C16B H16B 119.6
Cl3 C17 Cl2 110.5(3)
Cl3 C17 Cl1 110.7(2)
Cl2 C17 Cl1 109.8(3)
Cl3 C17 H17 108.6
Cl2 C17 H17 108.6
Cl1 C17 H17 108.6

loop_
_geom_bond_atom_site_label_1
_geom_bond_atom_site_label_2
_geom_bond_distance
Cu1 C6B 1.974(3)
Cu1 C6A 1.979(3)
Cu1 C1B 1.987(3)
Cu1 C1A 1.991(4)
Cu1 Cu2 2.7448(6)
Cu2 N1B 1.898(3)
Cu2 N1A 1.898(3)
P1A N1A 1.650(3)
P1A C1A 1.779(3)
P1A C5A 1.788(3)
P1A C11A 1.790(3)
N1A C3A 1.365(5)
O1A C3A 1.214(5)
O2A C3A 1.356(4)
O2A C4A 1.418(5)
P1B N1B 1.645(3)
P1B C1B 1.771(3)
P1B C5B 1.774(3)
P1B C11B 1.800(3)
N1B C3B 1.370(5)
O1B C3B 1.209(5)
O2B C3B 1.355(4)
O2B C4B 1.437(5)
C1A C2A 1.529(5)
C1A H1A 1
C2A H2A1 0.98
C2A H2A2 0.98
C2A H2A3 0.98
C4A H4A1 0.98
C4A H4A2 0.98
C4A H4A3 0.98
C5A C10A 1.377(5)
C5A C6A 1.420(5)
C6A C7A 1.391(5)
C7A C8A 1.402(5)
C7A H7A 0.95
C8A C9A 1.393(5)
C8A H8A 0.95
C9A C10A 1.398(5)
C9A H9A 0.95
C10A H10A 0.95
C11A C16A 1.389(5)
C11A C12A 1.404(5)
C12A C13A 1.383(5)
C12A H12A 0.95
C13A C14A 1.394(6)
C13A H13A 0.95
C14A C15A 1.380(6)
C14A H14A 0.95
C15A C16A 1.389(6)
C15A H15A 0.95
C16A H16A 0.95
C1B C2B 1.525(4)
C1B H1B 1
C2B H2B1 0.98
C2B H2B2 0.98
C2B H2B3 0.98
C4B H4B1 0.98
C4B H4B2 0.98
C4B H4B3 0.98
C5B C10B 1.391(5)
C5B C6B 1.420(5)
C6B C7B 1.397(5)
C7B C8B 1.393(5)
C7B H7B 0.95
C8B C9B 1.394(6)
C8B H8B 0.95
C9B C10B 1.387(5)
C9B H9B 0.95
C10B H10B 0.95
C11B C16B 1.387(5)
C11B C12B 1.400(5)
C12B C13B 1.383(5)
C12B H12B 0.95
C13B C14B 1.399(6)
C13B H13B 0.95
C14B C15B 1.386(5)
C14B H14B 0.95
C15B C16B 1.385(5)
C15B H15B 0.95
C16B H16B 0.95
C17 Cl3 1.742(4)
C17 Cl2 1.749(5)
C17 Cl1 1.772(5)
C17 H17 1

loop_
_geom_torsion_atom_site_label_1
_geom_torsion_atom_site_label_2
_geom_torsion_atom_site_label_3
_geom_torsion_atom_site_label_4
_geom_torsion
C6B Cu1 Cu2 N1B -58.30(13)
C6A Cu1 Cu2 N1B 121.58(13)
C1B Cu1 Cu2 N1B 29.42(13)
C1A Cu1 Cu2 N1B -150.95(13)
C6B Cu1 Cu2 N1A 121.55(13)
C6A Cu1 Cu2 N1A -58.58(13)
C1B Cu1 Cu2 N1A -150.74(13)
C1A Cu1 Cu2 N1A 28.90(14)
C1A P1A N1A C3A 176.9(3)
C5A P1A N1A C3A -73.2(3)
C11A P1A N1A C3A 52.2(3)
C1A P1A N1A Cu2 -43.7(2)
C5A P1A N1A Cu2 66.2(2)
C11A P1A N1A Cu2 -168.39(17)
Cu1 Cu2 N1A C3A 146.2(2)
Cu1 Cu2 N1A P1A 4.88(16)
C1B P1B N1B C3B -178.4(3)
C5B P1B N1B C3B -68.9(3)
C11B P1B N1B C3B 57.1(3)
C1B P1B N1B Cu2 -42.1(2)
C5B P1B N1B Cu2 67.4(2)
C11B P1B N1B Cu2 -166.66(16)
Cu1 Cu2 N1B C3B 140.5(2)
Cu1 Cu2 N1B P1B 3.66(16)
N1A P1A C1A C2A -171.5(3)
C5A P1A C1A C2A 71.5(3)
C11A P1A C1A C2A -47.8(3)
N1A P1A C1A Cu1 69.22(17)
C5A P1A C1A Cu1 -47.79(17)
C11A P1A C1A Cu1 -167.08(15)
C6B Cu1 C1A C2A 96.0(3)
C6A Cu1 C1A C2A -78.0(3)
Cu2 Cu1 C1A C2A -171.9(2)
C6B Cu1 C1A P1A -144.03(16)
C6A Cu1 C1A P1A 41.94(16)
Cu2 Cu1 C1A P1A -51.90(13)
C4A O2A C3A O1A 4.0(6)
C4A O2A C3A N1A -175.3(4)
P1A N1A C3A O1A -3.6(6)
Cu2 N1A C3A O1A -144.4(4)
P1A N1A C3A O2A 175.7(2)
Cu2 N1A C3A O2A 34.9(4)
N1A P1A C5A C10A 95.3(3)
C1A P1A C5A C10A -151.2(3)
C11A P1A C5A C10A -30.4(4)
N1A P1A C5A C6A -81.8(3)
C1A P1A C5A C6A 31.6(3)
C11A P1A C5A C6A 152.5(2)
C10A C5A C6A C7A 2.0(5)
P1A C5A C6A C7A 179.3(2)
C10A C5A C6A Cu1 -177.4(3)
P1A C5A C6A Cu1 -0.1(3)
C1B Cu1 C6A C7A -35.6(3)
C1A Cu1 C6A C7A 153.4(3)
Cu2 Cu1 C6A C7A -120.9(3)
C1B Cu1 C6A C5A 143.8(3)
C1A Cu1 C6A C5A -27.2(3)
Cu2 Cu1 C6A C5A 58.5(2)
C5A C6A C7A C8A 0.3(5)
Cu1 C6A C7A C8A 179.7(3)
C6A C7A C8A C9A -1.8(5)
C7A C8A C9A C10A 1.0(5)
C6A C5A C10A C9A -2.8(5)
P1A C5A C10A C9A -179.6(3)
C8A C9A C10A C5A 1.3(5)
N1A P1A C11A C16A 24.2(4)
C1A P1A C11A C16A -96.8(3)
C5A P1A C11A C16A 149.8(3)
N1A P1A C11A C12A -158.7(3)
C1A P1A C11A C12A 80.3(3)
C5A P1A C11A C12A -33.1(4)
C16A C11A C12A C13A -0.9(6)
P1A C11A C12A C13A -178.1(3)
C11A C12A C13A C14A -0.1(7)
C12A C13A C14A C15A 0.6(7)
C13A C14A C15A C16A -0.1(7)
C12A C11A C16A C15A 1.5(6)
P1A C11A C16A C15A 178.6(3)
C14A C15A C16A C11A -1.0(6)
N1B P1B C1B C2B -171.1(3)
C5B P1B C1B C2B 72.6(3)
C11B P1B C1B C2B -48.2(3)
N1B P1B C1B Cu1 68.88(18)
C5B P1B C1B Cu1 -47.49(18)
C11B P1B C1B Cu1 -168.26(14)
C6B Cu1 C1B C2B -80.3(3)
C6A Cu1 C1B C2B 93.8(3)
Cu2 Cu1 C1B C2B -172.8(2)
C6B Cu1 C1B P1B 40.49(16)
C6A Cu1 C1B P1B -145.49(16)
Cu2 Cu1 C1B P1B -52.02(13)
C4B O2B C3B O1B 4.1(5)
C4B O2B C3B N1B -174.9(3)
P1B N1B C3B O1B -0.3(5)
Cu2 N1B C3B O1B -137.8(3)
P1B N1B C3B O2B 178.6(2)
Cu2 N1B C3B O2B 41.1(4)
N1B P1B C5B C10B 92.8(3)
C1B P1B C5B C10B -153.7(3)
C11B P1B C5B C10B -32.2(4)
N1B P1B C5B C6B -80.3(3)
C1B P1B C5B C6B 33.2(3)
C11B P1B C5B C6B 154.7(2)
C10B C5B C6B C7B 2.2(5)
P1B C5B C6B C7B 175.5(2)
C10B C5B C6B Cu1 -176.6(3)
P1B C5B C6B Cu1 -3.2(3)
C1B Cu1 C6B C7B 157.3(3)
C1A Cu1 C6B C7B -31.7(3)
Cu2 Cu1 C6B C7B -117.6(3)
C1B Cu1 C6B C5B -24.2(3)
C1A Cu1 C6B C5B 146.9(3)
Cu2 Cu1 C6B C5B 61.0(3)
C5B C6B C7B C8B -0.3(5)
Cu1 C6B C7B C8B 178.3(3)
C6B C7B C8B C9B -0.4(6)
C7B C8B C9B C10B -0.7(6)
C8B C9B C10B C5B 2.4(5)
C6B C5B C10B C9B -3.3(5)
P1B C5B C10B C9B -175.4(3)
N1B P1B C11B C16B 22.6(3)
C1B P1B C11B C16B -98.3(3)
C5B P1B C11B C16B 147.7(3)
N1B P1B C11B C12B -159.5(3)
C1B P1B C11B C12B 79.6(3)
C5B P1B C11B C12B -34.4(3)
C16B C11B C12B C13B 0.4(5)
P1B C11B C12B C13B -177.5(3)
C11B C12B C13B C14B -1.2(6)
C12B C13B C14B C15B 1.1(6)
C13B C14B C15B C16B -0.3(6)
C14B C15B C16B C11B -0.4(6)
C12B C11B C16B C15B 0.3(5)
P1B C11B C16B C15B 178.3(3)
